data_7215145
loop_
_publ_author_name
'Wang, Lei'
'Yan, Zhi-Hao'
'Xiao, Zhenyu'
'Guo, Dong'
'Wang, Wenqiang'
'Yang, Yu'

_publ_section_title
;
 Reactant ratio-modulated entangled Cd(ii) coordination polymers based on
 rigid tripodal imidazole ligand and tetrabromoterephthalic acid:
 interpenetration, interdigitation and self-penetration
;
_journal_issue 27
_journal_name_full CrystEngComm
_journal_page_first 5552
_journal_paper_doi 10.1039/c3ce40273h
_journal_volume 15
_journal_year 2013
_chemical_formula_sum 'C33 H22 Br8 Cd N6 O10'
_chemical_formula_weight 1414.25
_chemical_name_systematic
;
?
;
_space_group_IT_number 2
_symmetry_cell_setting triclinic
_symmetry_space_group_name_Hall '-P 1'
_symmetry_space_group_name_H-M 'P -1'
_atom_sites_solution_hydrogens geom
_atom_sites_solution_primary direct
_atom_sites_solution_secondary difmap
_audit_creation_method SHELXL-97
_cell_angle_alpha 86.559(2)
_cell_angle_beta 80.567(2)
_cell_angle_gamma 72.878(2)
_cell_formula_units_Z 2
_cell_length_a 12.5908(13)
_cell_length_b 12.7757(14)
_cell_length_c 13.7370(15)
_cell_measurement_temperature 298(2)
_cell_volume 2083.0(4)
_computing_structure_refinement 'SHELXL-97 (Sheldrick, 1997)'
_computing_structure_solution 'SHELXS-97 (Sheldrick, 1990)'
_diffrn_ambient_temperature 298(2)
_diffrn_measured_fraction_theta_full 0.977
_diffrn_measured_fraction_theta_max 0.977
_diffrn_radiation_monochromator graphite
_diffrn_radiation_source 'fine-focus sealed tube'
_diffrn_radiation_type MoK\a
_diffrn_radiation_wavelength 0.71073
_diffrn_reflns_av_R_equivalents 0.0280
_diffrn_reflns_av_sigmaI/netI 0.0682
_diffrn_reflns_limit_h_max 14
_diffrn_reflns_limit_h_min -8
_diffrn_reflns_limit_k_max 15
_diffrn_reflns_limit_k_min -12
_diffrn_reflns_limit_l_max 16
_diffrn_reflns_limit_l_min -16
_diffrn_reflns_number 10148
_diffrn_reflns_theta_full 25.00
_diffrn_reflns_theta_max 25.00
_diffrn_reflns_theta_min 2.02
_exptl_absorpt_coefficient_mu 8.259
_exptl_absorpt_correction_T_max 0.4922
_exptl_absorpt_correction_T_min 0.3705
_exptl_absorpt_correction_type multi-scan
_exptl_absorpt_process_details sadabs
_exptl_crystal_density_diffrn 2.255
_exptl_crystal_density_method 'not measured'
_exptl_crystal_F_000 1340
_exptl_crystal_size_max 0.15
_exptl_crystal_size_mid 0.10
_exptl_crystal_size_min 0.10
_refine_diff_density_max 1.063
_refine_diff_density_min -0.889
_refine_diff_density_rms 0.129
_refine_ls_extinction_method none
_refine_ls_goodness_of_fit_ref 0.995
_refine_ls_hydrogen_treatment constr
_refine_ls_matrix_type full
_refine_ls_number_parameters 528
_refine_ls_number_reflns 7161
_refine_ls_number_restraints 0
_refine_ls_restrained_S_all 0.995
_refine_ls_R_factor_all 0.0674
_refine_ls_R_factor_gt 0.0382
_refine_ls_shift/su_max 0.002
_refine_ls_shift/su_mean 0.000
_refine_ls_structure_factor_coef Fsqd
_refine_ls_weighting_details 'calc w=1/[\s^2^(Fo^2^)+(0.0342P)^2^+0.0000P] where P=(Fo^2^+2Fc^2^)/3'
_refine_ls_weighting_scheme calc
_refine_ls_wR_factor_gt 0.0791
_refine_ls_wR_factor_ref 0.0889
_reflns_number_gt 4986
_reflns_number_total 7161
_reflns_threshold_expression >2sigma(I)
_cod_data_source_file c3ce40273h.cif
_cod_data_source_block p2
_cod_original_sg_symbol_H-M p-1
_cod_database_code 7215145

loop_
_symmetry_equiv_pos_as_xyz
'x, y, z'
'-x, -y, -z'

loop_
_atom_site_label
_atom_site_type_symbol
_atom_site_fract_x
_atom_site_fract_y
_atom_site_fract_z
_atom_site_U_iso_or_equiv
_atom_site_adp_type
_atom_site_occupancy
_atom_site_symmetry_multiplicity
_atom_site_calc_flag
_atom_site_refinement_flags
Cd1 Cd 0.20321(3) -0.19524(3) 1.12590(3) 0.02474(12) Uani 1 1 d .
Br1 Br -0.06686(6) 0.13452(6) 1.29917(5) 0.0489(2) Uani 1 1 d .
Br2 Br -0.14806(5) 0.25837(5) 1.51484(5) 0.03664(18) Uani 1 1 d .
Br3 Br -0.05350(5) -0.25683(5) 0.89760(5) 0.03752(18) Uani 1 1 d .
Br4 Br -0.21925(5) -0.41251(6) 0.88562(5) 0.04056(19) Uani 1 1 d .
Br5 Br 0.82593(6) -0.23128(6) 0.50394(6) 0.0499(2) Uani 1 1 d .
Br6 Br 0.73371(6) -0.07140(6) 0.70099(6) 0.0502(2) Uani 1 1 d .
Br7 Br 0.40301(6) -0.28688(7) 0.82843(6) 0.0567(2) Uani 1 1 d .
Br8 Br 0.50253(7) -0.45358(7) 0.63547(6) 0.0638(3) Uani 1 1 d .
C1 C 0.2304(5) 0.0205(5) 0.9945(5) 0.0270(14) Uani 1 1 d .
H1 H 0.2728 0.0403 1.0357 0.032 Uiso 1 1 calc R
C2 C 0.1356(6) -0.0635(6) 0.9311(5) 0.0468(19) Uani 1 1 d .
H2 H 0.0992 -0.1146 0.9208 0.056 Uiso 1 1 calc R
C3 C 0.1397(5) 0.0223(5) 0.8725(5) 0.0390(17) Uani 1 1 d .
H3 H 0.1077 0.0415 0.8152 0.047 Uiso 1 1 calc R
C4 C 0.2229(4) 0.1755(4) 0.8748(4) 0.0212(13) Uani 1 1 d .
C5 C 0.1470(4) 0.2482(5) 0.8223(4) 0.0239(14) Uani 1 1 d .
H5 H 0.0825 0.2322 0.8116 0.029 Uiso 1 1 calc R
C6 C 0.1677(4) 0.3442(4) 0.7861(4) 0.0206(13) Uani 1 1 d .
C7 C 0.2635(5) 0.3680(5) 0.8018(4) 0.0274(14) Uani 1 1 d .
H7 H 0.2780 0.4326 0.7769 0.033 Uiso 1 1 calc R
C8 C 0.3370(4) 0.2952(5) 0.8546(5) 0.0250(14) Uani 1 1 d .
C9 C 0.3180(5) 0.1987(5) 0.8933(4) 0.0248(14) Uani 1 1 d .
H9 H 0.3676 0.1511 0.9305 0.030 Uiso 1 1 calc R
C10 C 0.0086(5) 0.3987(5) 0.6906(5) 0.0302(15) Uani 1 1 d .
H10 H -0.0065 0.3315 0.6927 0.036 Uiso 1 1 calc R
C11 C 0.0009(6) 0.5694(6) 0.6617(5) 0.0451(18) Uani 1 1 d .
H11 H -0.0228 0.6416 0.6396 0.054 Uiso 1 1 calc R
C12 C 0.0843(5) 0.5270(5) 0.7124(5) 0.0392(17) Uani 1 1 d .
H12 H 0.1314 0.5635 0.7314 0.047 Uiso 1 1 calc R
C13 C 0.5405(5) 0.2414(5) 0.8618(5) 0.0396(18) Uani 1 1 d .
H13 H 0.5539 0.1681 0.8471 0.047 Uiso 1 1 calc R
C14 C 0.4531(5) 0.4134(5) 0.8915(5) 0.0365(17) Uani 1 1 d .
H14 H 0.3979 0.4804 0.9004 0.044 Uiso 1 1 calc R
C15 C 0.5638(5) 0.3931(5) 0.8982(5) 0.0405(18) Uani 1 1 d .
H15 H 0.5975 0.4443 0.9138 0.049 Uiso 1 1 calc R
C16 C 0.0806(6) -0.1079(5) 1.3091(5) 0.0317(15) Uani 1 1 d .
C17 C 0.0391(4) -0.0516(4) 1.4086(4) 0.0216(13) Uani 1 1 d .
C18 C -0.0283(5) 0.0586(5) 1.4146(4) 0.0269(14) Uani 1 1 d .
C19 C -0.0654(4) 0.1083(4) 1.5057(4) 0.0199(13) Uani 1 1 d .
C20 C 0.1415(5) -0.3586(4) 1.0175(5) 0.0288(15) Uani 1 1 d .
C21 C 0.0689(4) -0.4327(5) 1.0071(4) 0.0226(14) Uani 1 1 d .
C22 C -0.0235(5) -0.3970(4) 0.9574(4) 0.0243(14) Uani 1 1 d .
C23 C -0.0919(4) -0.4629(5) 0.9515(4) 0.0213(13) Uani 1 1 d .
C24 C 0.5390(5) -0.1253(6) 0.8420(5) 0.0399(17) Uani 1 1 d .
C25 C 0.5791(5) -0.1958(5) 0.7512(5) 0.0304(15) Uani 1 1 d .
C26 C 0.6695(5) -0.1829(5) 0.6815(5) 0.0347(16) Uani 1 1 d .
C27 C 0.7088(5) -0.2509(5) 0.6019(5) 0.0327(15) Uani 1 1 d .
C28 C 0.6641(5) -0.3370(5) 0.5907(5) 0.0310(15) Uani 1 1 d .
C29 C 0.5723(5) -0.3466(5) 0.6584(5) 0.0351(16) Uani 1 1 d .
C30 C 0.5286(5) -0.2756(5) 0.7363(5) 0.0332(15) Uani 1 1 d .
C31 C 0.7187(5) -0.4214(5) 0.5086(5) 0.0348(16) Uani 1 1 d .
C32 C 0.6336(11) 0.0219(10) 0.3920(9) 0.138(5) Uani 1 1 d .
H32A H 0.6199 -0.0033 0.4588 0.207 Uiso 1 1 calc R
H32B H 0.5990 0.0995 0.3884 0.207 Uiso 1 1 calc R
H32C H 0.7131 0.0061 0.3707 0.207 Uiso 1 1 calc R
C33 C 0.4328(8) -0.2252(8) 0.4071(7) 0.086(3) Uani 1 1 d .
H33A H 0.4280 -0.2823 0.3672 0.130 Uiso 1 1 calc R
H33B H 0.3794 -0.1575 0.3924 0.130 Uiso 1 1 calc R
H33C H 0.4165 -0.2436 0.4756 0.130 Uiso 1 1 calc R
N1 N 0.1926(4) -0.0665(4) 1.0089(4) 0.0292(12) Uani 1 1 d .
N2 N 0.1995(4) 0.0765(4) 0.9126(4) 0.0240(11) Uani 1 1 d .
N3 N 0.0889(4) 0.4205(4) 0.7318(4) 0.0260(12) Uani 1 1 d .
N4 N -0.0444(4) 0.4867(4) 0.6476(4) 0.0350(13) Uani 1 1 d .
H4 H -0.0990 0.4927 0.6154 0.042 Uiso 1 1 calc R
N5 N 0.6179(4) 0.2847(4) 0.8780(4) 0.0325(13) Uani 1 1 d .
N6 N 0.4389(4) 0.3164(4) 0.8691(4) 0.0268(12) Uani 1 1 d .
O1 O 0.1713(4) -0.0981(4) 1.2635(3) 0.0459(12) Uani 1 1 d .
O2 O 0.0240(4) -0.1598(4) 1.2801(3) 0.0481(13) Uani 1 1 d .
O3 O 0.1086(3) -0.3018(4) 1.0954(3) 0.0413(12) Uani 1 1 d .
O4 O 0.2219(4) -0.3595(4) 0.9541(3) 0.0458(13) Uani 1 1 d .
O5 O 0.5742(5) -0.1547(5) 0.9174(4) 0.080(2) Uani 1 1 d .
O6 O 0.4663(4) -0.0287(4) 0.8337(4) 0.0579(14) Uani 1 1 d .
H6 H 0.4523 -0.0197 0.7770 0.087 Uiso 1 1 calc R
O7 O 0.7973(4) -0.4996(4) 0.5331(4) 0.0501(13) Uani 1 1 d .
O8 O 0.6816(4) -0.4065(4) 0.4304(3) 0.0453(12) Uani 1 1 d .
O9 O 0.5896(7) -0.0292(5) 0.3332(5) 0.095(2) Uani 1 1 d .
H9A H 0.5736 -0.0813 0.3632 0.143 Uiso 1 1 calc R
O10 O 0.5411(5) -0.2137(5) 0.3870(5) 0.0810(19) Uani 1 1 d .
H10A H 0.5859 -0.2723 0.3682 0.097 Uiso 1 1 calc R

loop_
_atom_site_aniso_label
_atom_site_aniso_U_11
_atom_site_aniso_U_22
_atom_site_aniso_U_33
_atom_site_aniso_U_23
_atom_site_aniso_U_13
_atom_site_aniso_U_12
Cd1 0.0241(2) 0.0259(2) 0.0275(3) -0.0047(2) -0.00231(19) -0.01223(18)
Br1 0.0813(6) 0.0342(4) 0.0258(4) 0.0047(3) -0.0143(4) -0.0058(4)
Br2 0.0447(4) 0.0235(3) 0.0364(4) -0.0019(3) -0.0053(3) -0.0018(3)
Br3 0.0478(4) 0.0243(3) 0.0426(4) 0.0068(3) -0.0056(3) -0.0159(3)
Br4 0.0351(4) 0.0434(4) 0.0487(5) 0.0067(4) -0.0151(3) -0.0165(3)
Br5 0.0378(4) 0.0544(5) 0.0509(5) 0.0016(4) 0.0082(3) -0.0119(3)
Br6 0.0491(5) 0.0434(4) 0.0635(6) -0.0094(4) -0.0090(4) -0.0198(3)
Br7 0.0629(5) 0.0531(5) 0.0473(5) -0.0059(4) 0.0230(4) -0.0223(4)
Br8 0.0916(6) 0.0542(5) 0.0553(6) -0.0131(4) 0.0112(4) -0.0455(5)
C1 0.031(3) 0.024(3) 0.029(4) 0.004(3) -0.016(3) -0.009(3)
C2 0.060(5) 0.047(5) 0.052(5) 0.012(4) -0.029(4) -0.036(4)
C3 0.059(4) 0.035(4) 0.039(4) 0.016(3) -0.033(4) -0.029(3)
C4 0.024(3) 0.020(3) 0.021(3) 0.004(3) -0.006(3) -0.007(2)
C5 0.022(3) 0.028(3) 0.023(3) -0.001(3) -0.006(3) -0.007(3)
C6 0.014(3) 0.018(3) 0.027(4) 0.001(3) -0.001(2) -0.002(2)
C7 0.026(3) 0.027(3) 0.031(4) -0.001(3) 0.001(3) -0.012(3)
C8 0.017(3) 0.022(3) 0.035(4) -0.005(3) 0.000(3) -0.005(2)
C9 0.029(3) 0.021(3) 0.022(4) 0.001(3) -0.011(3) -0.002(3)
C10 0.026(3) 0.031(4) 0.034(4) 0.005(3) -0.011(3) -0.007(3)
C11 0.045(4) 0.033(4) 0.057(5) 0.011(4) -0.007(4) -0.013(3)
C12 0.027(4) 0.038(4) 0.050(5) 0.014(4) -0.015(3) -0.003(3)
C13 0.035(4) 0.023(4) 0.062(5) -0.009(3) -0.015(3) -0.004(3)
C14 0.032(4) 0.019(3) 0.060(5) -0.007(3) -0.009(3) -0.008(3)
C15 0.040(4) 0.028(4) 0.063(5) -0.008(4) -0.012(3) -0.020(3)
C16 0.044(4) 0.021(3) 0.027(4) -0.007(3) -0.011(3) -0.002(3)
C17 0.027(3) 0.018(3) 0.023(4) -0.002(3) -0.001(3) -0.013(2)
C18 0.029(3) 0.028(3) 0.027(4) -0.003(3) -0.002(3) -0.013(3)
C19 0.023(3) 0.016(3) 0.022(3) 0.007(3) -0.010(3) -0.006(2)
C20 0.028(4) 0.014(3) 0.045(4) 0.002(3) -0.006(3) -0.008(3)
C21 0.020(3) 0.028(3) 0.023(4) -0.009(3) 0.007(3) -0.016(3)
C22 0.031(3) 0.020(3) 0.022(4) -0.002(3) 0.003(3) -0.012(3)
C23 0.018(3) 0.025(3) 0.022(3) -0.003(3) -0.003(2) -0.007(2)
C24 0.042(4) 0.043(5) 0.029(4) -0.005(4) -0.009(3) -0.002(3)
C25 0.031(4) 0.025(3) 0.029(4) -0.001(3) -0.011(3) 0.004(3)
C26 0.030(4) 0.030(4) 0.043(4) 0.000(3) -0.010(3) -0.004(3)
C27 0.029(4) 0.034(4) 0.028(4) 0.002(3) 0.001(3) -0.001(3)
C28 0.033(4) 0.028(4) 0.026(4) 0.001(3) -0.005(3) 0.000(3)
C29 0.043(4) 0.031(4) 0.030(4) -0.004(3) 0.000(3) -0.013(3)
C30 0.040(4) 0.027(4) 0.028(4) 0.002(3) 0.004(3) -0.009(3)
C31 0.033(4) 0.030(4) 0.036(5) -0.006(3) 0.000(3) -0.003(3)
C32 0.224(15) 0.108(10) 0.117(11) 0.041(9) -0.095(11) -0.074(10)
C33 0.077(7) 0.079(7) 0.096(8) 0.018(6) -0.013(6) -0.015(5)
N1 0.032(3) 0.024(3) 0.036(3) 0.005(2) -0.012(2) -0.012(2)
N2 0.028(3) 0.021(3) 0.027(3) 0.005(2) -0.008(2) -0.012(2)
N3 0.021(3) 0.029(3) 0.027(3) -0.001(2) 0.001(2) -0.007(2)
N4 0.032(3) 0.033(3) 0.033(3) 0.010(3) -0.018(2) 0.005(2)
N5 0.023(3) 0.028(3) 0.050(4) -0.006(3) -0.011(2) -0.010(2)
N6 0.023(3) 0.029(3) 0.032(3) -0.002(2) -0.009(2) -0.010(2)
O1 0.059(3) 0.049(3) 0.028(3) -0.012(2) 0.013(2) -0.021(2)
O2 0.070(3) 0.042(3) 0.041(3) -0.016(2) -0.021(2) -0.020(2)
O3 0.031(2) 0.043(3) 0.057(3) -0.025(3) 0.008(2) -0.025(2)
O4 0.038(3) 0.057(3) 0.046(3) -0.008(3) 0.018(2) -0.032(2)
O5 0.107(5) 0.082(5) 0.037(4) -0.017(3) -0.030(3) 0.009(3)
O6 0.065(3) 0.038(3) 0.058(4) -0.019(3) -0.006(3) 0.006(2)
O7 0.053(3) 0.037(3) 0.054(3) -0.020(3) -0.021(3) 0.007(2)
O8 0.046(3) 0.055(3) 0.025(3) -0.003(2) -0.011(2) 0.004(2)
O9 0.154(7) 0.065(5) 0.076(5) 0.027(4) -0.053(5) -0.033(4)
O10 0.070(4) 0.059(4) 0.101(6) 0.022(4) -0.008(4) -0.006(3)

loop_
_atom_type_symbol
_atom_type_description
_atom_type_scat_dispersion_real
_atom_type_scat_dispersion_imag
_atom_type_scat_source
C C 0.0033 0.0016 'International Tables Vol C Tables 4.2.6.8 and 6.1.1.4'
H H 0.0000 0.0000 'International Tables Vol C Tables 4.2.6.8 and 6.1.1.4'
Br Br -0.2901 2.4595 'International Tables Vol C Tables 4.2.6.8 and 6.1.1.4'
Cd Cd -0.8075 1.2024 'International Tables Vol C Tables 4.2.6.8 and 6.1.1.4'
N N 0.0061 0.0033 'International Tables Vol C Tables 4.2.6.8 and 6.1.1.4'
O O 0.0106 0.0060 'International Tables Vol C Tables 4.2.6.8 and 6.1.1.4'

loop_
_geom_angle_atom_site_label_1
_geom_angle_atom_site_label_2
_geom_angle_atom_site_label_3
_geom_angle
_geom_angle_site_symmetry_1
_geom_angle_site_symmetry_3
_geom_angle_publ_flag
O3 Cd1 N5 111.28(17) . 2_657 y
O3 Cd1 N1 108.50(18) . . y
N5 Cd1 N1 107.23(19) 2_657 . y
O3 Cd1 O1 125.60(16) . . y
N5 Cd1 O1 100.52(18) 2_657 . y
N1 Cd1 O1 102.23(17) . . y
N1 C1 N2 111.3(5) . . ?
N1 C1 H1 124.3 . . ?
N2 C1 H1 124.3 . . ?
C3 C2 N1 110.8(6) . . ?
C3 C2 H2 124.6 . . ?
N1 C2 H2 124.6 . . ?
C2 C3 N2 106.7(6) . . ?
C2 C3 H3 126.7 . . ?
N2 C3 H3 126.7 . . ?
C9 C4 C5 121.1(5) . . ?
C9 C4 N2 120.0(5) . . ?
C5 C4 N2 118.9(5) . . ?
C6 C5 C4 119.6(5) . . ?
C6 C5 H5 120.2 . . ?
C4 C5 H5 120.2 . . ?
C5 C6 C7 120.3(5) . . ?
C5 C6 N3 120.0(5) . . ?
C7 C6 N3 119.8(5) . . ?
C8 C7 C6 119.1(6) . . ?
C8 C7 H7 120.5 . . ?
C6 C7 H7 120.5 . . ?
C7 C8 C9 122.2(5) . . ?
C7 C8 N6 120.1(5) . . ?
C9 C8 N6 117.6(5) . . ?
C4 C9 C8 117.6(5) . . ?
C4 C9 H9 121.2 . . ?
C8 C9 H9 121.2 . . ?
N4 C10 N3 108.5(5) . . ?
N4 C10 H10 125.8 . . ?
N3 C10 H10 125.8 . . ?
C12 C11 N4 107.1(6) . . ?
C12 C11 H11 126.5 . . ?
N4 C11 H11 126.5 . . ?
C11 C12 N3 107.5(6) . . ?
C11 C12 H12 126.2 . . ?
N3 C12 H12 126.2 . . ?
N5 C13 N6 111.4(6) . . ?
N5 C13 H13 124.3 . . ?
N6 C13 H13 124.3 . . ?
C15 C14 N6 106.5(5) . . ?
C15 C14 H14 126.7 . . ?
N6 C14 H14 126.7 . . ?
C14 C15 N5 109.0(5) . . ?
C14 C15 H15 125.5 . . ?
N5 C15 H15 125.5 . . ?
O2 C16 O1 125.0(6) . . ?
O2 C16 C17 118.6(6) . . ?
O1 C16 C17 116.5(5) . . ?
C19 C17 C18 119.1(5) 2_558 . ?
C19 C17 C16 120.3(5) 2_558 . ?
C18 C17 C16 120.5(5) . . ?
C19 C18 C17 119.7(5) . . ?
C19 C18 Br1 121.1(4) . . ?
C17 C18 Br1 119.3(4) . . ?
C17 C19 C18 121.2(5) 2_558 . ?
C17 C19 Br2 118.3(4) 2_558 . ?
C18 C19 Br2 120.4(4) . . ?
O4 C20 O3 127.5(5) . . ?
O4 C20 C21 119.4(5) . . ?
O3 C20 C21 113.0(5) . . ?
C23 C21 C22 118.0(5) 2_547 . ?
C23 C21 C20 120.9(5) 2_547 . ?
C22 C21 C20 121.1(5) . . ?
C23 C22 C21 120.9(5) . . ?
C23 C22 Br3 120.5(4) . . ?
C21 C22 Br3 118.6(4) . . ?
C22 C23 C21 121.0(5) . 2_547 ?
C22 C23 Br4 120.6(4) . . ?
C21 C23 Br4 118.3(4) 2_547 . ?
O5 C24 O6 121.2(6) . . ?
O5 C24 C25 121.4(6) . . ?
O6 C24 C25 117.4(6) . . ?
C30 C25 C26 119.0(5) . . ?
C30 C25 C24 120.7(6) . . ?
C26 C25 C24 120.3(6) . . ?
C27 C26 C25 119.9(6) . . ?
C27 C26 Br6 121.8(5) . . ?
C25 C26 Br6 118.4(5) . . ?
C26 C27 C28 121.3(6) . . ?
C26 C27 Br5 120.7(5) . . ?
C28 C27 Br5 118.0(4) . . ?
C29 C28 C27 118.2(5) . . ?
C29 C28 C31 121.1(6) . . ?
C27 C28 C31 120.7(5) . . ?
C30 C29 C28 121.0(6) . . ?
C30 C29 Br8 120.8(5) . . ?
C28 C29 Br8 118.0(4) . . ?
C29 C30 C25 120.4(6) . . ?
C29 C30 Br7 121.5(5) . . ?
C25 C30 Br7 118.1(4) . . ?
O8 C31 O7 128.3(6) . . ?
O8 C31 C28 118.4(6) . . ?
O7 C31 C28 113.2(6) . . ?
O9 C32 H32A 109.5 . . ?
O9 C32 H32B 109.5 . . ?
H32A C32 H32B 109.5 . . ?
O9 C32 H32C 109.5 . . ?
H32A C32 H32C 109.5 . . ?
H32B C32 H32C 109.5 . . ?
O10 C33 H33A 109.5 . . ?
O10 C33 H33B 109.5 . . ?
H33A C33 H33B 109.5 . . ?
O10 C33 H33C 109.5 . . ?
H33A C33 H33C 109.5 . . ?
H33B C33 H33C 109.5 . . ?
C1 N1 C2 104.3(5) . . ?
C1 N1 Cd1 133.4(4) . . ?
C2 N1 Cd1 122.3(4) . . ?
C1 N2 C3 107.0(5) . . ?
C1 N2 C4 127.2(5) . . ?
C3 N2 C4 125.8(5) . . ?
C10 N3 C12 108.0(5) . . ?
C10 N3 C6 126.2(5) . . ?
C12 N3 C6 125.7(5) . . ?
C10 N4 C11 108.9(5) . . ?
C10 N4 H4 125.6 . . ?
C11 N4 H4 125.6 . . ?
C13 N5 C15 106.0(5) . . ?
C13 N5 Cd1 125.0(4) . 2_657 ?
C15 N5 Cd1 129.0(4) . 2_657 ?
C13 N6 C14 107.0(5) . . ?
C13 N6 C8 125.1(5) . . ?
C14 N6 C8 127.9(5) . . ?
C16 O1 Cd1 104.9(4) . . ?
C20 O3 Cd1 118.8(4) . . ?
C24 O6 H6 109.5 . . ?
C32 O9 H9A 109.5 . . ?
C33 O10 H10A 109.5 . . ?

loop_
_geom_bond_atom_site_label_1
_geom_bond_atom_site_label_2
_geom_bond_distance
_geom_bond_site_symmetry_2
_geom_bond_publ_flag
Cd1 O3 2.153(4) . y
Cd1 N5 2.198(5) 2_657 y
Cd1 N1 2.220(5) . y
Cd1 O1 2.239(4) . y
Br1 C18 1.866(6) . ?
Br2 C19 1.894(5) . ?
Br3 C22 1.885(6) . ?
Br4 C23 1.899(5) . ?
Br5 C27 1.891(6) . ?
Br6 C26 1.884(6) . ?
Br7 C30 1.892(6) . ?
Br8 C29 1.894(6) . ?
C1 N1 1.324(7) . ?
C1 N2 1.346(7) . ?
C1 H1 0.9300 . ?
C2 C3 1.329(9) . ?
C2 N1 1.374(8) . ?
C2 H2 0.9300 . ?
C3 N2 1.356(7) . ?
C3 H3 0.9300 . ?
C4 C9 1.380(7) . ?
C4 C5 1.385(8) . ?
C4 N2 1.431(7) . ?
C5 C6 1.375(8) . ?
C5 H5 0.9300 . ?
C6 C7 1.380(7) . ?
C6 N3 1.441(7) . ?
C7 C8 1.371(8) . ?
C7 H7 0.9300 . ?
C8 C9 1.383(8) . ?
C8 N6 1.434(6) . ?
C9 H9 0.9300 . ?
C10 N4 1.291(7) . ?
C10 N3 1.338(7) . ?
C10 H10 0.9300 . ?
C11 C12 1.319(9) . ?
C11 N4 1.376(8) . ?
C11 H11 0.9300 . ?
C12 N3 1.358(8) . ?
C12 H12 0.9300 . ?
C13 N5 1.307(7) . ?
C13 N6 1.347(7) . ?
C13 H13 0.9300 . ?
C14 C15 1.357(7) . ?
C14 N6 1.363(7) . ?
C14 H14 0.9300 . ?
C15 N5 1.374(7) . ?
C15 H15 0.9300 . ?
C16 O2 1.228(7) . ?
C16 O1 1.247(7) . ?
C16 C17 1.525(8) . ?
C17 C19 1.379(7) 2_558 ?
C17 C18 1.414(8) . ?
C18 C19 1.384(8) . ?
C19 C17 1.379(7) 2_558 ?
C20 O4 1.220(7) . ?
C20 O3 1.270(7) . ?
C20 C21 1.524(7) . ?
C21 C23 1.386(8) 2_547 ?
C21 C22 1.393(8) . ?
C22 C23 1.383(7) . ?
C23 C21 1.386(8) 2_547 ?
C24 O5 1.190(8) . ?
C24 O6 1.313(8) . ?
C24 C25 1.510(8) . ?
C25 C30 1.392(8) . ?
C25 C26 1.405(9) . ?
C26 C27 1.370(8) . ?
C27 C28 1.402(8) . ?
C28 C29 1.390(8) . ?
C28 C31 1.537(8) . ?
C29 C30 1.378(8) . ?
C31 O8 1.224(7) . ?
C31 O7 1.256(7) . ?
C32 O9 1.344(11) . ?
C32 H32A 0.9600 . ?
C32 H32B 0.9600 . ?
C32 H32C 0.9600 . ?
C33 O10 1.395(9) . ?
C33 H33A 0.9600 . ?
C33 H33B 0.9600 . ?
C33 H33C 0.9600 . ?
N4 H4 0.8600 . ?
N5 Cd1 2.198(5) 2_657 ?
O6 H6 0.8200 . ?
O9 H9A 0.8200 . ?
O10 H10A 0.8200 . ?

loop_
_geom_hbond_atom_site_label_D
_geom_hbond_atom_site_label_H
_geom_hbond_atom_site_label_A
_geom_hbond_distance_DH
_geom_hbond_distance_HA
_geom_hbond_distance_DA
_geom_hbond_angle_DHA
_geom_hbond_site_symmetry_A
O6 H6 O9 0.82 1.71 2.514(8) 167.1 2_656
O10 H10A O8 0.82 2.02 2.675(7) 137.0 .
N4 H4 O7 0.86 1.84 2.696(6) 173.0 1_465
O9 H9A O10 0.82 1.85 2.639(9) 160.3 .
